data_7249617
loop_
_publ_author_name
'Shen, Yue'
'Jin, Jiu-Zeng'
'Yang, Zhen-Yu'
'Zhao, Jie'
'Liu, Bin-Qiu'
'Zhang, Ju-Wen'

_publ_section_title
;
 Syntheses and properties of two pH-directed types of cobalt--lanthanoid
 heterometallic complexes constructed from 2,5-dichlorobenzoate and
 1,10-phenanthroline
;
_journal_issue 48
_journal_name_full CrystEngComm
_journal_page_first 6873
_journal_page_last 6882
_journal_paper_doi 10.1039/D4CE00886C
_journal_volume 26
_journal_year 2024
_chemical_formula_moiety 'C94 H46 Cl20 Co2 Dy2 N4 O20'
_chemical_formula_sum 'C94 H46 Cl20 Co2 Dy2 N4 O20'
_chemical_formula_weight 2703.21
_space_group_crystal_system monoclinic
_space_group_IT_number 14
_space_group_name_Hall '-P 2yn'
_space_group_name_H-M_alt 'P 1 21/n 1'
_atom_sites_solution_hydrogens geom
_audit_creation_date 2022-02-08
_audit_creation_method
;
Olex2 1.3-alpha
(compiled 2020.11.12 svn.r5f609507 for OlexSys, GUI svn.r6403)
;
_audit_update_record
;
2022-07-08 deposited with the CCDC.	2024-11-14 downloaded from the CCDC.
;
_cell_angle_alpha 90
_cell_angle_beta 107.2790(10)
_cell_angle_gamma 90
_cell_formula_units_Z 2
_cell_length_a 13.7057(6)
_cell_length_b 27.3903(12)
_cell_length_c 14.2116(6)
_cell_measurement_reflns_used 9867
_cell_measurement_temperature 296.15
_cell_measurement_theta_max 28.19
_cell_measurement_theta_min 2.34
_cell_volume 5094.3(4)
_computing_cell_refinement 'SAINT V8.18C (?, 2016)'
_computing_data_reduction 'SAINT V8.18C (?, 2016)'
_computing_molecular_graphics 'Olex2 1.3-alpha (Dolomanov et al., 2009)'
_computing_publication_material 'Olex2 1.3-alpha (Dolomanov et al., 2009)'
_computing_structure_refinement 'SHELXL 2018/3 (Sheldrick, 2015)'
_computing_structure_solution 'SHELXT 2014/5 (Sheldrick, 2014)'
_diffrn_ambient_temperature 296.15
_diffrn_measured_fraction_theta_full 1.000
_diffrn_measured_fraction_theta_max 0.996
_diffrn_measurement_device_type 'Bruker APEX-II CCD'
_diffrn_measurement_method '\f and \w scans'
_diffrn_radiation_monochromator graphite
_diffrn_radiation_type MoK\a
_diffrn_radiation_wavelength 0.71073
_diffrn_reflns_av_R_equivalents 0.0235
_diffrn_reflns_av_unetI/netI 0.0267
_diffrn_reflns_Laue_measured_fraction_full 1.000
_diffrn_reflns_Laue_measured_fraction_max 0.996
_diffrn_reflns_limit_h_max 18
_diffrn_reflns_limit_h_min -12
_diffrn_reflns_limit_k_max 33
_diffrn_reflns_limit_k_min -36
_diffrn_reflns_limit_l_max 18
_diffrn_reflns_limit_l_min -18
_diffrn_reflns_number 36550
_diffrn_reflns_point_group_measured_fraction_full 1.000
_diffrn_reflns_point_group_measured_fraction_max 0.996
_diffrn_reflns_theta_full 25.242
_diffrn_reflns_theta_max 28.218
_diffrn_reflns_theta_min 1.675
_diffrn_source_current 30.0
_diffrn_source_power 1.2
_diffrn_source_voltage 40.0
_diffrn_standards_number 0
_exptl_absorpt_coefficient_mu 2.364
_exptl_absorpt_correction_type none
_exptl_crystal_colour colourless
_exptl_crystal_colour_primary colourless
_exptl_crystal_density_diffrn 1.762
_exptl_crystal_description block
_exptl_crystal_F_000 2648
_refine_diff_density_max 1.039
_refine_diff_density_min -0.991
_refine_diff_density_rms 0.080
_refine_ls_extinction_method none
_refine_ls_goodness_of_fit_ref 1.148
_refine_ls_hydrogen_treatment constr
_refine_ls_matrix_type full
_refine_ls_number_parameters 640
_refine_ls_number_reflns 12506
_refine_ls_number_restraints 0
_refine_ls_restrained_S_all 1.148
_refine_ls_R_factor_all 0.0472
_refine_ls_R_factor_gt 0.0366
_refine_ls_shift/su_max 0.001
_refine_ls_shift/su_mean 0.000
_refine_ls_structure_factor_coef Fsqd
_refine_ls_weighting_details 'w=1/[\s^2^(Fo^2^)+(0.0219P)^2^+7.7031P] where P=(Fo^2^+2Fc^2^)/3'
_refine_ls_weighting_scheme calc
_refine_ls_wR_factor_gt 0.0724
_refine_ls_wR_factor_ref 0.0760
_reflns_Friedel_coverage 0.000
_reflns_number_gt 10637
_reflns_number_total 12506
_reflns_threshold_expression 'I > 2\s(I)'
_cod_data_source_file d4ce00886c2.cif
_cod_data_source_block 1_CCDC6
_cod_depositor_comments 'Adding full bibliography for 7249611--7249621.cif.'
_cod_database_code 7249617
_shelx_shelxl_version_number 2018/3
_shelx_space_group_comment
;
The symmetry employed for this shelxl refinement is uniquely defined
by the following loop, which should always be used as a source of
symmetry information in preference to the above space-group names.
They are only intended as comments.
;
_olex2_refinement_description
;
1. Fixed Uiso
 At 1.2 times of:
  All C(H) groups
2.a Aromatic/amide H refined with riding coordinates:
 C10(H10), C18(H18), C28(H28), C42(H42), C44(H44), C46(H46), C3(H3), C25(H25),
 C13(H13), C27(H27), C7(H7), C29(H29), C15(H15), C31(H31), C17(H17), C9(H9),
 C39(H39), C41(H41), C21(H21), C43(H43), C11(H11), C45(H45), C23(H23)
;
_olex2_submission_special_instructions 'No special instructions were received'

loop_
_space_group_symop_operation_xyz
'x, y, z'
'-x+1/2, y+1/2, -z+1/2'
'-x, -y, -z'
'x-1/2, -y-1/2, z-1/2'

loop_
_atom_site_label
_atom_site_type_symbol
_atom_site_fract_x
_atom_site_fract_y
_atom_site_fract_z
_atom_site_U_iso_or_equiv
_atom_site_adp_type
_atom_site_occupancy
_atom_site_site_symmetry_order
_atom_site_calc_flag
_atom_site_refinement_flags_posn
_atom_site_refinement_flags_adp
_atom_site_refinement_flags_occupancy
_atom_site_disorder_assembly
_atom_site_disorder_group
Dy1 Dy 0.57838(2) 0.56201(2) 0.52222(2) 0.02380(4) Uani 1 1 d . . . . .
Co1 Co 0.74110(4) 0.68435(2) 0.61381(4) 0.04009(12) Uani 1 1 d . . . . .
Cl03 Cl 0.80602(9) 0.59016(5) 0.93567(9) 0.0653(3) Uani 1 1 d . . . . .
Cl04 Cl 0.89067(9) 0.49460(5) 0.57865(11) 0.0782(4) Uani 1 1 d . . . . .
Cl05 Cl 0.45892(10) 0.48412(6) 0.83948(10) 0.0783(4) Uani 1 1 d . . . . .
Cl06 Cl 0.16802(9) 0.65222(6) 0.29199(11) 0.0812(4) Uani 1 1 d . . . . .
Cl07 Cl 0.47998(12) 0.80011(5) 0.54942(13) 0.0955(5) Uani 1 1 d . . . . .
Cl08 Cl 0.80108(12) 0.48344(6) 0.24075(11) 0.0930(5) Uani 1 1 d . . . . .
Cl09 Cl 0.80286(14) 0.29382(5) 0.36888(12) 0.0924(5) Uani 1 1 d . . . . .
Cl0A Cl 0.86917(12) 0.70450(5) 0.34306(14) 0.0962(5) Uani 1 1 d . . . . .
Cl0B Cl 0.92100(11) 0.45433(9) 0.89782(15) 0.1279(8) Uani 1 1 d . . . . .
Cl0C Cl 0.34905(13) 0.63735(11) 0.87350(16) 0.1560(11) Uani 1 1 d . . . . .
O1 O 0.55235(18) 0.49142(8) 0.60527(17) 0.0370(5) Uani 1 1 d . . . . .
O4 O 0.67148(18) 0.49853(8) 0.4823(2) 0.0432(6) Uani 1 1 d . . . . .
O6 O 0.58453(18) 0.42867(9) 0.4607(2) 0.0460(6) Uani 1 1 d . . . . .
O8 O 0.6911(2) 0.66089(10) 0.7261(2) 0.0507(7) Uani 1 1 d . . . . .
O10 O 0.6064(2) 0.71688(9) 0.5463(2) 0.0512(7) Uani 1 1 d . . . . .
O5 O 0.6519(2) 0.58346(10) 0.68365(18) 0.0468(6) Uani 1 1 d . . . . .
O3 O 0.7220(2) 0.59728(9) 0.4968(2) 0.0443(6) Uani 1 1 d . . . . .
O7 O 0.5431(2) 0.64397(9) 0.5105(2) 0.0559(8) Uani 1 1 d . . . . .
O2 O 0.4877(2) 0.42716(9) 0.65366(19) 0.0511(7) Uani 1 1 d . . . . .
N1 N 0.8208(2) 0.74951(11) 0.6507(2) 0.0434(7) Uani 1 1 d . . . . .
O9 O 0.7868(2) 0.66991(10) 0.4944(2) 0.0541(7) Uani 1 1 d . . . . .
N2 N 0.8872(3) 0.65908(13) 0.7053(3) 0.0510(8) Uani 1 1 d . . . . .
C1 C 0.6208(3) 0.46757(12) 0.7731(2) 0.0335(7) Uani 1 1 d . . . . .
C4 C 0.5484(3) 0.46211(11) 0.6717(2) 0.0311(7) Uani 1 1 d . . . . .
C6 C 0.7587(2) 0.42483(12) 0.4714(3) 0.0338(7) Uani 1 1 d . . . . .
C8 C 0.6640(2) 0.45335(12) 0.4721(3) 0.0348(7) Uani 1 1 d . . . . .
C10 C 0.7441(3) 0.37920(13) 0.4274(3) 0.0413(8) Uani 1 1 d . . . . .
H10 H 0.678077 0.367316 0.401017 0.050 Uiso 1 1 calc R U . . .
C12 C 0.6572(3) 0.62017(14) 0.7381(3) 0.0375(8) Uani 1 1 d . . . . .
C14 C 0.7661(2) 0.62822(12) 0.4596(2) 0.0317(7) Uani 1 1 d . . . . .
C16 C 0.7995(2) 0.61290(14) 0.3720(3) 0.0385(8) Uani 1 1 d . . . . .
C18 C 0.7850(3) 0.56392(15) 0.3447(3) 0.0448(9) Uani 1 1 d . . . . .
H18 H 0.751607 0.543559 0.377549 0.054 Uiso 1 1 calc R U . . .
C20 C 0.5880(3) 0.47402(14) 0.8550(3) 0.0443(9) Uani 1 1 d . . . . .
C22 C 0.8587(3) 0.44082(15) 0.5120(3) 0.0463(9) Uani 1 1 d . . . . .
C24 C 0.5334(3) 0.68885(12) 0.5114(3) 0.0350(7) Uani 1 1 d . . . . .
C26 C 0.6778(3) 0.60346(14) 0.9182(3) 0.0451(9) Uani 1 1 d . . . . .
C28 C 0.7245(3) 0.46241(15) 0.7869(3) 0.0468(9) Uani 1 1 d . . . . .
H28 H 0.749021 0.459253 0.732831 0.056 Uiso 1 1 calc R U . . .
C30 C 0.4281(3) 0.70942(13) 0.4655(3) 0.0375(8) Uani 1 1 d . . . . .
C32 C 0.6173(3) 0.61555(14) 0.8248(3) 0.0411(8) Uani 1 1 d . . . . .
C34 C 0.8256(4) 0.35113(15) 0.4221(3) 0.0538(11) Uani 1 1 d . . . . .
C36 C 0.8188(3) 0.54502(19) 0.2702(3) 0.0606(12) Uani 1 1 d . . . . .
C38 C 0.9188(3) 0.74428(15) 0.7085(3) 0.0464(9) Uani 1 1 d . . . . .
C40 C 0.3983(3) 0.75691(15) 0.4767(3) 0.0555(11) Uani 1 1 d . . . . .
C42 C 0.3554(3) 0.67778(14) 0.4085(3) 0.0417(8) Uani 1 1 d . . . . .
H42 H 0.373408 0.645579 0.401123 0.050 Uiso 1 1 calc R U . . .
C44 C 0.7862(4) 0.79335(15) 0.6193(3) 0.0565(11) Uani 1 1 d . . . . .
H44 H 0.719203 0.796710 0.579414 0.068 Uiso 1 1 calc R U . . .
C46 C 0.2993(4) 0.7719(2) 0.4290(5) 0.0859(18) Uani 1 1 d . . . . .
H46 H 0.280298 0.804006 0.436095 0.103 Uiso 1 1 calc R U . . .
C47 C 0.7918(3) 0.46195(18) 0.8816(3) 0.0589(11) Uani 1 1 d . . . . .
C3 C 0.6558(4) 0.47401(17) 0.9495(3) 0.0591(12) Uani 1 1 d . . . . .
H3 H 0.632287 0.478428 1.003954 0.071 Uiso 1 1 calc R U . . .
C25 C 0.7576(4) 0.46742(17) 0.9616(3) 0.0620(12) Uani 1 1 d . . . . .
H25 H 0.803655 0.466668 1.024610 0.074 Uiso 1 1 calc R U . . .
C13 C 0.9238(3) 0.36806(19) 0.4586(4) 0.0681(14) Uani 1 1 d . . . . .
H13 H 0.978454 0.349583 0.452334 0.082 Uiso 1 1 calc R U . . .
C27 C 0.9160(4) 0.61430(19) 0.7348(4) 0.0726(15) Uani 1 1 d . . . . .
H27 H 0.870774 0.588765 0.710577 0.087 Uiso 1 1 calc R U . . .
C7 C 0.9402(3) 0.41256(19) 0.5045(4) 0.0644(13) Uani 1 1 d . . . . .
H7 H 1.006603 0.423981 0.530990 0.077 Uiso 1 1 calc R U . . .
C29 C 0.5152(3) 0.6259(2) 0.8128(3) 0.0694(14) Uani 1 1 d . . . . .
H29 H 0.471991 0.633490 0.750550 0.083 Uiso 1 1 calc R U . . .
C15 C 0.6398(4) 0.60249(19) 0.9977(3) 0.0671(13) Uani 1 1 d . . . . .
H15 H 0.682117 0.594456 1.060001 0.080 Uiso 1 1 calc R U . . .
C31 C 0.2289(4) 0.7403(2) 0.3715(4) 0.0775(16) Uani 1 1 d . . . . .
H31 H 0.163018 0.750903 0.339141 0.093 Uiso 1 1 calc R U . . .
C2 C 0.9527(3) 0.69631(17) 0.7401(3) 0.0499(10) Uani 1 1 d . . . . .
C33 C 1.0515(3) 0.6891(2) 0.8055(3) 0.0705(15) Uani 1 1 d . . . . .
C17 C 0.8485(5) 0.83542(17) 0.6448(4) 0.0730(15) Uani 1 1 d . . . . .
H17 H 0.822995 0.866051 0.621798 0.088 Uiso 1 1 calc R U . . .
C35 C 0.2567(3) 0.69318(17) 0.3624(3) 0.0517(10) Uani 1 1 d . . . . .
C9 C 1.0779(4) 0.6407(3) 0.8357(5) 0.096(2) Uani 1 1 d . . . . .
H9 H 1.141602 0.634072 0.880041 0.115 Uiso 1 1 calc R U . . .
C37 C 0.9847(4) 0.7845(2) 0.7382(3) 0.0642(14) Uani 1 1 d . . . . .
C19 C 0.8467(3) 0.64315(18) 0.3190(3) 0.0582(12) Uani 1 1 d . . . . .
C39 C 0.9462(5) 0.8302(2) 0.7035(4) 0.0809(18) Uani 1 1 d . . . . .
H39 H 0.987853 0.857590 0.720733 0.097 Uiso 1 1 calc R U . . .
C5 C 0.4772(4) 0.6249(2) 0.8923(4) 0.0767(16) Uani 1 1 d . . . . .
C41 C 1.1159(4) 0.7304(3) 0.8360(4) 0.095(2) Uani 1 1 d . . . . .
H41 H 1.180815 0.726131 0.879896 0.114 Uiso 1 1 calc R U . . .
C21 C 1.0112(5) 0.6036(3) 0.8006(5) 0.096(2) Uani 1 1 d . . . . .
H21 H 1.028893 0.571618 0.820307 0.115 Uiso 1 1 calc R U . . .
C43 C 1.0850(4) 0.7751(3) 0.8030(4) 0.089(2) Uani 1 1 d . . . . .
H43 H 1.130234 0.801006 0.822715 0.107 Uiso 1 1 calc R U . . .
C11 C 0.8801(4) 0.6227(3) 0.2429(4) 0.0820(18) Uani 1 1 d . . . . .
H11 H 0.911822 0.642599 0.207698 0.098 Uiso 1 1 calc R U . . .
C45 C 0.8670(4) 0.5745(3) 0.2198(4) 0.0808(18) Uani 1 1 d . . . . .
H45 H 0.890538 0.561554 0.170053 0.097 Uiso 1 1 calc R U . . .
C23 C 0.5384(4) 0.6135(2) 0.9840(4) 0.0771(16) Uani 1 1 d . . . . .
H23 H 0.512017 0.613165 1.037172 0.093 Uiso 1 1 calc R U . . .

loop_
_atom_site_aniso_label
_atom_site_aniso_U_11
_atom_site_aniso_U_22
_atom_site_aniso_U_33
_atom_site_aniso_U_23
_atom_site_aniso_U_13
_atom_site_aniso_U_12
Dy1 0.02232(6) 0.02278(7) 0.02673(7) 0.00084(6) 0.00792(5) 0.00063(6)
Co1 0.0367(2) 0.0321(2) 0.0526(3) -0.0007(2) 0.0151(2) -0.0083(2)
Cl03 0.0496(6) 0.0813(8) 0.0612(7) 0.0175(6) 0.0106(5) 0.0086(6)
Cl04 0.0513(6) 0.0706(8) 0.0971(10) -0.0151(7) -0.0021(6) -0.0050(6)
Cl05 0.0632(7) 0.1193(11) 0.0598(7) -0.0067(7) 0.0294(6) 0.0168(7)
Cl06 0.0462(6) 0.1036(10) 0.0780(9) 0.0171(8) -0.0059(6) -0.0105(6)
Cl07 0.0959(10) 0.0525(7) 0.1249(13) -0.0357(8) 0.0125(9) 0.0191(7)
Cl08 0.0995(11) 0.1077(11) 0.0747(9) -0.0365(8) 0.0306(8) 0.0290(9)
Cl09 0.1314(13) 0.0579(7) 0.1044(11) -0.0150(7) 0.0605(10) 0.0309(8)
Cl0A 0.0879(10) 0.0780(9) 0.1434(15) 0.0469(9) 0.0660(10) -0.0030(7)
Cl0B 0.0438(7) 0.211(2) 0.1090(14) -0.0374(14) -0.0073(8) 0.0015(10)
Cl0C 0.0715(10) 0.290(3) 0.1266(16) 0.0594(18) 0.0607(11) 0.0547(15)
O1 0.0453(13) 0.0367(13) 0.0274(12) 0.0081(10) 0.0086(10) -0.0021(10)
O4 0.0373(13) 0.0297(12) 0.0729(19) 0.0026(12) 0.0320(13) 0.0035(10)
O6 0.0321(12) 0.0344(13) 0.079(2) -0.0046(12) 0.0285(13) 0.0017(10)
O8 0.0567(16) 0.0557(17) 0.0442(16) -0.0117(13) 0.0219(13) -0.0231(14)
O10 0.0422(14) 0.0384(14) 0.069(2) -0.0013(13) 0.0097(14) -0.0049(12)
O5 0.0593(17) 0.0474(15) 0.0319(13) -0.0071(11) 0.0110(12) -0.0042(13)
O3 0.0478(15) 0.0422(14) 0.0540(16) -0.0057(12) 0.0321(13) -0.0112(11)
O7 0.0369(13) 0.0263(13) 0.096(2) 0.0006(13) 0.0060(14) 0.0055(10)
O2 0.0657(18) 0.0444(15) 0.0334(14) 0.0100(11) -0.0006(13) -0.0211(13)
N1 0.0516(18) 0.0389(17) 0.0429(18) -0.0069(14) 0.0191(15) -0.0141(14)
O9 0.0608(18) 0.0445(15) 0.0634(19) -0.0089(14) 0.0283(15) -0.0180(13)
N2 0.0437(18) 0.054(2) 0.060(2) 0.0076(17) 0.0228(17) 0.0036(16)
C1 0.0444(19) 0.0298(16) 0.0245(16) 0.0033(13) 0.0073(14) -0.0019(14)
C4 0.0388(17) 0.0291(16) 0.0253(16) 0.0040(13) 0.0093(13) 0.0040(13)
C6 0.0309(16) 0.0363(17) 0.0391(18) 0.0069(14) 0.0178(14) 0.0092(13)
C8 0.0294(16) 0.0338(17) 0.048(2) 0.0016(15) 0.0226(15) 0.0050(13)
C10 0.0413(19) 0.0412(19) 0.048(2) 0.0052(16) 0.0230(17) 0.0118(15)
C12 0.0326(17) 0.048(2) 0.0300(17) -0.0050(15) 0.0063(14) -0.0056(15)
C14 0.0187(13) 0.0382(18) 0.0379(18) 0.0044(14) 0.0077(13) 0.0028(12)
C16 0.0250(15) 0.054(2) 0.0401(19) 0.0126(16) 0.0149(14) 0.0074(15)
C18 0.0349(18) 0.064(2) 0.0381(19) -0.0038(18) 0.0146(15) 0.0094(18)
C20 0.054(2) 0.047(2) 0.0329(19) 0.0000(16) 0.0131(17) 0.0012(17)
C22 0.0327(17) 0.051(2) 0.055(2) 0.0082(19) 0.0123(16) 0.0079(17)
C24 0.0348(17) 0.0290(16) 0.043(2) 0.0039(14) 0.0152(15) 0.0047(14)
C26 0.048(2) 0.048(2) 0.039(2) 0.0017(17) 0.0120(17) -0.0017(17)
C28 0.044(2) 0.060(2) 0.035(2) -0.0061(18) 0.0100(16) -0.0067(18)
C30 0.0418(19) 0.0356(18) 0.040(2) 0.0095(15) 0.0192(16) 0.0085(15)
C32 0.0414(19) 0.050(2) 0.0318(18) -0.0053(16) 0.0104(16) -0.0094(16)
C34 0.068(3) 0.050(2) 0.055(3) 0.0045(19) 0.037(2) 0.025(2)
C36 0.047(2) 0.097(4) 0.040(2) -0.005(2) 0.0151(19) 0.021(2)
C38 0.044(2) 0.062(3) 0.039(2) -0.0175(18) 0.0226(17) -0.0205(19)
C40 0.057(3) 0.043(2) 0.066(3) -0.002(2) 0.016(2) 0.0181(19)
C42 0.0396(19) 0.042(2) 0.045(2) 0.0103(16) 0.0150(17) 0.0061(16)
C44 0.078(3) 0.039(2) 0.059(3) -0.0074(19) 0.030(2) -0.012(2)
C46 0.078(4) 0.061(3) 0.107(5) 0.000(3) 0.010(3) 0.042(3)
C47 0.048(2) 0.068(3) 0.050(3) -0.010(2) -0.001(2) -0.002(2)
C3 0.083(3) 0.067(3) 0.0271(19) -0.0026(19) 0.016(2) 0.002(2)
C25 0.071(3) 0.066(3) 0.033(2) -0.007(2) -0.007(2) -0.001(2)
C13 0.050(3) 0.078(3) 0.086(4) 0.015(3) 0.034(3) 0.035(2)
C27 0.057(3) 0.070(3) 0.097(4) 0.022(3) 0.033(3) 0.018(2)
C7 0.029(2) 0.082(3) 0.082(3) 0.016(3) 0.016(2) 0.018(2)
C29 0.045(2) 0.119(4) 0.044(2) 0.010(3) 0.012(2) 0.004(3)
C15 0.074(3) 0.090(4) 0.037(2) 0.011(2) 0.016(2) 0.004(3)
C31 0.055(3) 0.085(4) 0.083(4) 0.021(3) 0.005(3) 0.035(3)
C2 0.0376(19) 0.077(3) 0.041(2) -0.006(2) 0.0193(17) -0.0027(19)
C33 0.039(2) 0.126(5) 0.049(3) -0.009(3) 0.018(2) 0.004(3)
C17 0.113(5) 0.043(2) 0.078(4) -0.014(2) 0.052(4) -0.021(3)
C35 0.042(2) 0.067(3) 0.042(2) 0.019(2) 0.0075(18) 0.0065(19)
C9 0.049(3) 0.157(7) 0.084(4) 0.023(4) 0.023(3) 0.038(4)
C37 0.065(3) 0.083(3) 0.058(3) -0.040(3) 0.038(2) -0.038(3)
C19 0.041(2) 0.080(3) 0.060(3) 0.031(2) 0.026(2) 0.011(2)
C39 0.105(4) 0.071(4) 0.087(4) -0.047(3) 0.060(4) -0.052(3)
C5 0.056(3) 0.118(5) 0.066(3) 0.016(3) 0.033(3) 0.014(3)
C41 0.043(3) 0.176(7) 0.065(4) -0.041(4) 0.015(3) -0.017(4)
C21 0.067(4) 0.113(5) 0.112(5) 0.039(4) 0.036(4) 0.040(4)
C43 0.058(3) 0.142(6) 0.076(4) -0.061(4) 0.034(3) -0.050(4)
C11 0.059(3) 0.137(5) 0.066(3) 0.047(4) 0.043(3) 0.017(3)
C45 0.065(3) 0.138(6) 0.048(3) 0.010(3) 0.030(2) 0.030(3)
C23 0.082(4) 0.109(4) 0.056(3) 0.012(3) 0.044(3) 0.016(3)

loop_
_atom_type_symbol
_atom_type_description
_atom_type_scat_dispersion_real
_atom_type_scat_dispersion_imag
_atom_type_scat_source
C C 0.0033 0.0016 'International Tables Vol C Tables 4.2.6.8 and 6.1.1.4'
H H 0.0000 0.0000 'International Tables Vol C Tables 4.2.6.8 and 6.1.1.4'
Cl Cl 0.1484 0.1585 'International Tables Vol C Tables 4.2.6.8 and 6.1.1.4'
Co Co 0.3494 0.9721 'International Tables Vol C Tables 4.2.6.8 and 6.1.1.4'
Dy Dy -0.1892 4.4098 'International Tables Vol C Tables 4.2.6.8 and 6.1.1.4'
N N 0.0061 0.0033 'International Tables Vol C Tables 4.2.6.8 and 6.1.1.4'
O O 0.0106 0.0060 'International Tables Vol C Tables 4.2.6.8 and 6.1.1.4'

loop_
_geom_angle_atom_site_label_1
_geom_angle_atom_site_label_2
_geom_angle_atom_site_label_3
_geom_angle
_geom_angle_site_symmetry_1
_geom_angle_site_symmetry_3
_geom_angle_publ_flag
O1 Dy1 Dy1 38.64(6) . 3_666 ?
O1 Dy1 Dy1 34.47(5) 3_666 3_666 ?
O1 Dy1 O1 73.11(8) . 3_666 ?
O1 Dy1 O2 123.81(8) . 3_666 ?
O1 Dy1 C4 25.93(8) 3_666 3_666 ?
O1 Dy1 C4 98.89(9) . 3_666 ?
O4 Dy1 Dy1 68.36(6) . 3_666 ?
O4 Dy1 O1 71.51(8) . . ?
O4 Dy1 O1 73.88(9) . 3_666 ?
O4 Dy1 O6 136.03(8) . 3_666 ?
O4 Dy1 O2 84.45(10) . 3_666 ?
O4 Dy1 C4 79.20(10) . 3_666 ?
O6 Dy1 Dy1 67.68(6) 3_666 3_666 ?
O6 Dy1 O1 69.50(9) 3_666 3_666 ?
O6 Dy1 O1 75.18(9) 3_666 . ?
O6 Dy1 O2 91.06(10) 3_666 3_666 ?
O6 Dy1 C4 78.45(10) 3_666 3_666 ?
O5 Dy1 Dy1 115.79(7) . 3_666 ?
O5 Dy1 O1 78.17(9) . . ?
O5 Dy1 O1 148.48(8) . 3_666 ?
O5 Dy1 O4 109.04(10) . . ?
O5 Dy1 O6 90.99(10) . 3_666 ?
O5 Dy1 O3 84.74(10) . . ?
O5 Dy1 O7 80.92(11) . . ?
O5 Dy1 O2 157.62(9) . 3_666 ?
O5 Dy1 C4 169.44(9) . 3_666 ?
O3 Dy1 Dy1 141.02(6) . 3_666 ?
O3 Dy1 O1 124.75(8) . 3_666 ?
O3 Dy1 O1 133.27(9) . . ?
O3 Dy1 O4 73.75(8) . . ?
O3 Dy1 O6 148.85(9) . 3_666 ?
O3 Dy1 O2 82.04(9) . 3_666 ?
O3 Dy1 C4 104.27(9) . 3_666 ?
O7 Dy1 Dy1 137.23(7) . 3_666 ?
O7 Dy1 O1 114.54(9) . 3_666 ?
O7 Dy1 O1 141.54(10) . . ?
O7 Dy1 O4 146.54(10) . . ?
O7 Dy1 O6 73.27(9) . 3_666 ?
O7 Dy1 O3 75.59(10) . . ?
O7 Dy1 O2 78.35(11) . 3_666 ?
O7 Dy1 C4 95.82(10) . 3_666 ?
O2 Dy1 Dy1 85.50(6) 3_666 3_666 ?
O2 Dy1 O1 51.34(7) 3_666 3_666 ?
O2 Dy1 C4 25.46(8) 3_666 3_666 ?
C4 Dy1 Dy1 60.30(6) 3_666 3_666 ?
O8 Co1 N1 110.51(11) . . ?
O8 Co1 N2 83.90(12) . . ?
O10 Co1 O8 92.24(12) . . ?
O10 Co1 N1 94.53(12) . . ?
O10 Co1 N2 170.07(13) . . ?
N1 Co1 N2 78.37(14) . . ?
O9 Co1 O8 150.06(11) . . ?
O9 Co1 O10 98.94(13) . . ?
O9 Co1 N1 96.27(11) . . ?
O9 Co1 N2 88.82(13) . . ?
Dy1 O1 Dy1 106.90(8) . 3_666 ?
C4 O1 Dy1 89.40(19) . 3_666 ?
C4 O1 Dy1 162.5(2) . . ?
C8 O4 Dy1 137.6(2) . . ?
C8 O6 Dy1 138.7(2) . 3_666 ?
C12 O8 Co1 128.6(2) . . ?
C24 O10 Co1 115.6(2) . . ?
C12 O5 Dy1 138.5(2) . . ?
C14 O3 Dy1 153.1(2) . . ?
C24 O7 Dy1 173.5(3) . . ?
C4 O2 Dy1 98.14(19) . 3_666 ?
C38 N1 Co1 114.4(3) . . ?
C44 N1 Co1 126.0(3) . . ?
C44 N1 C38 119.5(4) . . ?
C14 O9 Co1 115.0(2) . . ?
C27 N2 Co1 128.9(3) . . ?
C27 N2 C2 118.9(4) . . ?
C2 N2 Co1 112.1(3) . . ?
C20 C1 C4 122.5(3) . . ?
C20 C1 C28 118.2(3) . . ?
C28 C1 C4 119.1(3) . . ?
O1 C4 Dy1 64.67(17) . 3_666 ?
O1 C4 C1 119.8(3) . . ?
O2 C4 Dy1 56.40(17) . 3_666 ?
O2 C4 O1 120.9(3) . . ?
O2 C4 C1 119.2(3) . . ?
C1 C4 Dy1 171.8(2) . 3_666 ?
C10 C6 C8 117.3(3) . . ?
C10 C6 C22 117.6(3) . . ?
C22 C6 C8 125.1(3) . . ?
O4 C8 O6 126.1(3) . . ?
O4 C8 C6 118.1(3) . . ?
O6 C8 C6 115.8(3) . . ?
C6 C10 H10 119.4 . . ?
C34 C10 C6 121.2(4) . . ?
C34 C10 H10 119.4 . . ?
O8 C12 O5 126.2(3) . . ?
O8 C12 C32 115.7(3) . . ?
O5 C12 C32 118.1(3) . . ?
O3 C14 C16 117.7(3) . . ?
O9 C14 O3 122.7(3) . . ?
O9 C14 C16 119.5(3) . . ?
C18 C16 C14 116.3(3) . . ?
C18 C16 C19 118.1(4) . . ?
C19 C16 C14 125.6(4) . . ?
C16 C18 H18 119.3 . . ?
C36 C18 C16 121.5(4) . . ?
C36 C18 H18 119.3 . . ?
C1 C20 Cl05 119.2(3) . . ?
C1 C20 C3 121.6(4) . . ?
C3 C20 Cl05 119.2(3) . . ?
C6 C22 Cl04 123.5(3) . . ?
C7 C22 Cl04 115.9(3) . . ?
C7 C22 C6 120.5(4) . . ?
O10 C24 C30 119.8(3) . . ?
O7 C24 O10 122.9(3) . . ?
O7 C24 C30 117.3(3) . . ?
C32 C26 Cl03 118.7(3) . . ?
C15 C26 Cl03 119.5(3) . . ?
C15 C26 C32 121.8(4) . . ?
C1 C28 H28 120.1 . . ?
C1 C28 C47 119.8(4) . . ?
C47 C28 H28 120.1 . . ?
C40 C30 C24 125.4(4) . . ?
C42 C30 C24 116.7(3) . . ?
C42 C30 C40 117.9(4) . . ?
C26 C32 C12 123.4(3) . . ?
C26 C32 C29 117.6(4) . . ?
C29 C32 C12 119.0(4) . . ?
C10 C34 Cl09 119.2(4) . . ?
C13 C34 Cl09 120.1(3) . . ?
C13 C34 C10 120.8(4) . . ?
C18 C36 Cl08 119.7(4) . . ?
C45 C36 Cl08 120.0(4) . . ?
C45 C36 C18 120.3(5) . . ?
N1 C38 C2 117.4(3) . . ?
N1 C38 C37 122.0(4) . . ?
C37 C38 C2 120.6(4) . . ?
C30 C40 Cl07 123.1(3) . . ?
C30 C40 C46 120.1(4) . . ?
C46 C40 Cl07 116.8(4) . . ?
C30 C42 H42 119.4 . . ?
C35 C42 C30 121.2(4) . . ?
C35 C42 H42 119.4 . . ?
N1 C44 H44 119.1 . . ?
N1 C44 C17 121.7(5) . . ?
C17 C44 H44 119.1 . . ?
C40 C46 H46 119.4 . . ?
C31 C46 C40 121.1(4) . . ?
C31 C46 H46 119.4 . . ?
C28 C47 Cl0B 119.3(4) . . ?
C25 C47 Cl0B 119.6(4) . . ?
C25 C47 C28 121.0(4) . . ?
C20 C3 H3 120.4 . . ?
C25 C3 C20 119.2(4) . . ?
C25 C3 H3 120.4 . . ?
C47 C25 C3 120.1(4) . . ?
C47 C25 H25 119.9 . . ?
C3 C25 H25 119.9 . . ?
C34 C13 H13 120.5 . . ?
C7 C13 C34 119.0(4) . . ?
C7 C13 H13 120.5 . . ?
N2 C27 H27 118.6 . . ?
N2 C27 C21 122.8(6) . . ?
C21 C27 H27 118.6 . . ?
C22 C7 H7 119.6 . . ?
C13 C7 C22 120.8(4) . . ?
C13 C7 H7 119.6 . . ?
C32 C29 H29 119.7 . . ?
C5 C29 C32 120.5(4) . . ?
C5 C29 H29 119.7 . . ?
C26 C15 H15 120.3 . . ?
C23 C15 C26 119.5(4) . . ?
C23 C15 H15 120.3 . . ?
C46 C31 H31 120.4 . . ?
C35 C31 C46 119.2(4) . . ?
C35 C31 H31 120.4 . . ?
N2 C2 C38 117.6(4) . . ?
N2 C2 C33 122.6(5) . . ?
C33 C2 C38 119.8(4) . . ?
C2 C33 C41 118.6(6) . . ?
C9 C33 C2 116.3(5) . . ?
C9 C33 C41 125.2(6) . . ?
C44 C17 H17 120.6 . . ?
C39 C17 C44 118.8(5) . . ?
C39 C17 H17 120.6 . . ?
C42 C35 Cl06 119.7(3) . . ?
C31 C35 Cl06 119.9(4) . . ?
C31 C35 C42 120.4(4) . . ?
C33 C9 H9 119.7 . . ?
C21 C9 C33 120.5(5) . . ?
C21 C9 H9 119.7 . . ?
C38 C37 C43 117.3(5) . . ?
C39 C37 C38 117.2(5) . . ?
C39 C37 C43 125.5(5) . . ?
C16 C19 Cl0A 123.6(4) . . ?
C16 C19 C11 119.0(5) . . ?
C11 C19 Cl0A 117.4(4) . . ?
C17 C39 C37 120.9(4) . . ?
C17 C39 H39 119.6 . . ?
C37 C39 H39 119.6 . . ?
C29 C5 Cl0C 118.9(4) . . ?
C23 C5 Cl0C 120.1(4) . . ?
C23 C5 C29 121.0(5) . . ?
C33 C41 H41 119.4 . . ?
C43 C41 C33 121.3(6) . . ?
C43 C41 H41 119.4 . . ?
C27 C21 H21 120.5 . . ?
C9 C21 C27 118.9(6) . . ?
C9 C21 H21 120.5 . . ?
C37 C43 H43 118.8 . . ?
C41 C43 C37 122.4(5) . . ?
C41 C43 H43 118.8 . . ?
C19 C11 H11 119.3 . . ?
C45 C11 C19 121.4(5) . . ?
C45 C11 H11 119.3 . . ?
C36 C45 H45 120.1 . . ?
C11 C45 C36 119.7(5) . . ?
C11 C45 H45 120.1 . . ?
C15 C23 H23 120.2 . . ?
C5 C23 C15 119.7(4) . . ?
C5 C23 H23 120.2 . . ?

loop_
_geom_bond_atom_site_label_1
_geom_bond_atom_site_label_2
_geom_bond_distance
_geom_bond_site_symmetry_2
_geom_bond_publ_flag
Dy1 Dy1 3.9686(3) 3_666 ?
Dy1 O1 2.590(2) 3_666 ?
Dy1 O1 2.347(2) . ?
Dy1 O4 2.325(2) . ?
Dy1 O6 2.331(2) 3_666 ?
Dy1 O5 2.291(2) . ?
Dy1 O3 2.316(2) . ?
Dy1 O7 2.292(2) . ?
Dy1 O2 2.411(2) 3_666 ?
Dy1 C4 2.865(3) 3_666 ?
Co1 O8 2.020(3) . ?
Co1 O10 2.018(3) . ?
Co1 N1 2.077(3) . ?
Co1 O9 2.016(3) . ?
Co1 N2 2.153(3) . ?
Cl03 C26 1.738(4) . ?
Cl04 C22 1.735(4) . ?
Cl05 C20 1.738(4) . ?
Cl06 C35 1.737(5) . ?
Cl07 C40 1.742(5) . ?
Cl08 C36 1.737(5) . ?
Cl09 C34 1.730(5) . ?
Cl0A C19 1.724(5) . ?
Cl0B C47 1.730(5) . ?
Cl0C C5 1.730(5) . ?
O1 C4 1.253(4) . ?
O4 C8 1.247(4) . ?
O6 C8 1.251(4) . ?
O8 C12 1.239(4) . ?
O10 C24 1.242(4) . ?
O5 C12 1.258(4) . ?
O3 C14 1.245(4) . ?
O7 C24 1.237(4) . ?
O2 C4 1.244(4) . ?
N1 C38 1.358(5) . ?
N1 C44 1.319(5) . ?
O9 C14 1.243(4) . ?
N2 C27 1.318(6) . ?
N2 C2 1.351(5) . ?
C1 C4 1.495(4) . ?
C1 C20 1.379(5) . ?
C1 C28 1.383(5) . ?
C6 C8 1.518(4) . ?
C6 C10 1.385(5) . ?
C6 C22 1.390(5) . ?
C10 H10 0.9300 . ?
C10 C34 1.376(5) . ?
C12 C32 1.494(5) . ?
C14 C16 1.509(5) . ?
C16 C18 1.394(5) . ?
C16 C19 1.401(5) . ?
C18 H18 0.9300 . ?
C18 C36 1.378(5) . ?
C20 C3 1.388(6) . ?
C22 C7 1.388(5) . ?
C24 C30 1.505(5) . ?
C26 C32 1.381(5) . ?
C26 C15 1.377(6) . ?
C28 H28 0.9300 . ?
C28 C47 1.387(6) . ?
C30 C40 1.387(5) . ?
C30 C42 1.386(5) . ?
C32 C29 1.388(6) . ?
C34 C13 1.372(7) . ?
C36 C45 1.371(7) . ?
C38 C2 1.421(6) . ?
C38 C37 1.407(5) . ?
C40 C46 1.387(6) . ?
C42 H42 0.9300 . ?
C42 C35 1.382(5) . ?
C44 H44 0.9300 . ?
C44 C17 1.415(6) . ?
C46 H46 0.9300 . ?
C46 C31 1.371(8) . ?
C47 C25 1.360(6) . ?
C3 H3 0.9300 . ?
C3 C25 1.366(6) . ?
C25 H25 0.9300 . ?
C13 H13 0.9300 . ?
C13 C7 1.369(7) . ?
C27 H27 0.9300 . ?
C27 C21 1.393(8) . ?
C7 H7 0.9300 . ?
C29 H29 0.9300 . ?
C29 C5 1.377(6) . ?
C15 H15 0.9300 . ?
C15 C23 1.378(7) . ?
C31 H31 0.9300 . ?
C31 C35 1.363(7) . ?
C2 C33 1.410(6) . ?
C33 C9 1.407(9) . ?
C33 C41 1.420(8) . ?
C17 H17 0.9300 . ?
C17 C39 1.358(8) . ?
C9 H9 0.9300 . ?
C9 C21 1.358(9) . ?
C37 C39 1.391(8) . ?
C37 C43 1.433(8) . ?
C19 C11 1.410(7) . ?
C39 H39 0.9300 . ?
C5 C23 1.360(7) . ?
C41 H41 0.9300 . ?
C41 C43 1.334(9) . ?
C21 H21 0.9300 . ?
C43 H43 0.9300 . ?
C11 H11 0.9300 . ?
C11 C45 1.360(8) . ?
C45 H45 0.9300 . ?
C23 H23 0.9300 . ?

loop_
_geom_torsion_atom_site_label_1
_geom_torsion_atom_site_label_2
_geom_torsion_atom_site_label_3
_geom_torsion_atom_site_label_4
_geom_torsion
_geom_torsion_site_symmetry_1
_geom_torsion_site_symmetry_2
_geom_torsion_site_symmetry_3
_geom_torsion_site_symmetry_4
_geom_torsion_publ_flag
Dy1 O1 C4 Dy1 159.2(8) . . . 3_666 ?
Dy1 O1 C4 O2 154.6(6) . . . . ?
Dy1 O1 C4 O2 -4.7(3) 3_666 . . . ?
Dy1 O1 C4 C1 172.3(3) 3_666 . . . ?
Dy1 O1 C4 C1 -28.5(9) . . . . ?
Dy1 O4 C8 O6 17.2(6) . . . . ?
Dy1 O4 C8 C6 -163.9(2) . . . . ?
Dy1 O6 C8 O4 -14.4(7) 3_666 . . . ?
Dy1 O6 C8 C6 166.7(3) 3_666 . . . ?
Dy1 O5 C12 O8 -58.7(6) . . . . ?
Dy1 O5 C12 C32 119.9(4) . . . . ?
Dy1 O3 C14 O9 81.7(6) . . . . ?
Dy1 O3 C14 C16 -101.4(5) . . . . ?
Dy1 O2 C4 O1 5.1(4) 3_666 . . . ?
Dy1 O2 C4 C1 -171.9(3) 3_666 . . . ?
Co1 O8 C12 O5 4.0(6) . . . . ?
Co1 O8 C12 C32 -174.6(2) . . . . ?
Co1 O10 C24 O7 -5.6(5) . . . . ?
Co1 O10 C24 C30 175.9(2) . . . . ?
Co1 N1 C38 C2 -2.9(4) . . . . ?
Co1 N1 C38 C37 178.2(3) . . . . ?
Co1 N1 C44 C17 -176.7(3) . . . . ?
Co1 O9 C14 O3 -1.3(4) . . . . ?
Co1 O9 C14 C16 -178.2(2) . . . . ?
Co1 N2 C27 C21 -174.8(4) . . . . ?
Co1 N2 C2 C38 -3.0(4) . . . . ?
Co1 N2 C2 C33 176.9(3) . . . . ?
Cl03 C26 C32 C12 -3.0(5) . . . . ?
Cl03 C26 C32 C29 179.8(4) . . . . ?
Cl03 C26 C15 C23 179.3(4) . . . . ?
Cl04 C22 C7 C13 176.1(4) . . . . ?
Cl05 C20 C3 C25 -178.2(4) . . . . ?
Cl07 C40 C46 C31 -178.9(5) . . . . ?
Cl08 C36 C45 C11 179.7(4) . . . . ?
Cl09 C34 C13 C7 -177.0(4) . . . . ?
Cl0A C19 C11 C45 179.0(4) . . . . ?
Cl0B C47 C25 C3 179.3(4) . . . . ?
Cl0C C5 C23 C15 178.4(5) . . . . ?
O8 C12 C32 C26 -87.4(5) . . . . ?
O8 C12 C32 C29 89.7(5) . . . . ?
O10 C24 C30 C40 -15.1(6) . . . . ?
O10 C24 C30 C42 165.6(3) . . . . ?
O5 C12 C32 C26 93.8(5) . . . . ?
O5 C12 C32 C29 -89.0(5) . . . . ?
O3 C14 C16 C18 -4.8(5) . . . . ?
O3 C14 C16 C19 177.7(3) . . . . ?
O7 C24 C30 C40 166.3(4) . . . . ?
O7 C24 C30 C42 -13.0(5) . . . . ?
N1 C38 C2 N2 4.1(5) . . . . ?
N1 C38 C2 C33 -175.8(3) . . . . ?
N1 C38 C37 C39 -1.7(6) . . . . ?
N1 C38 C37 C43 177.1(4) . . . . ?
N1 C44 C17 C39 -0.3(7) . . . . ?
O9 C14 C16 C18 172.3(3) . . . . ?
O9 C14 C16 C19 -5.3(5) . . . . ?
N2 C27 C21 C9 -0.5(9) . . . . ?
N2 C2 C33 C9 -2.0(6) . . . . ?
N2 C2 C33 C41 178.4(4) . . . . ?
C1 C20 C3 C25 0.0(7) . . . . ?
C1 C28 C47 Cl0B 178.8(3) . . . . ?
C1 C28 C47 C25 -1.2(7) . . . . ?
C4 C1 C20 Cl05 -8.6(5) . . . . ?
C4 C1 C20 C3 173.3(4) . . . . ?
C4 C1 C28 C47 -172.8(4) . . . . ?
C6 C10 C34 Cl09 178.5(3) . . . . ?
C6 C10 C34 C13 -1.3(6) . . . . ?
C6 C22 C7 C13 -1.2(7) . . . . ?
C8 C6 C10 C34 179.0(3) . . . . ?
C8 C6 C22 Cl04 5.1(5) . . . . ?
C8 C6 C22 C7 -177.8(4) . . . . ?
C10 C6 C8 O4 -158.3(3) . . . . ?
C10 C6 C8 O6 20.8(5) . . . . ?
C10 C6 C22 Cl04 -174.5(3) . . . . ?
C10 C6 C22 C7 2.6(6) . . . . ?
C10 C34 C13 C7 2.8(7) . . . . ?
C12 C32 C29 C5 -176.0(5) . . . . ?
C14 C16 C18 C36 -175.5(3) . . . . ?
C14 C16 C19 Cl0A -3.0(6) . . . . ?
C14 C16 C19 C11 175.6(4) . . . . ?
C16 C18 C36 Cl08 178.7(3) . . . . ?
C16 C18 C36 C45 -0.9(6) . . . . ?
C16 C19 C11 C45 0.3(7) . . . . ?
C18 C16 C19 Cl0A 179.5(3) . . . . ?
C18 C16 C19 C11 -1.9(6) . . . . ?
C18 C36 C45 C11 -0.8(7) . . . . ?
C20 C1 C4 O1 121.8(4) . . . . ?
C20 C1 C4 O2 -61.2(5) . . . . ?
C20 C1 C28 C47 2.4(6) . . . . ?
C20 C3 C25 C47 1.3(7) . . . . ?
C22 C6 C8 O4 22.1(5) . . . . ?
C22 C6 C8 O6 -158.8(4) . . . . ?
C22 C6 C10 C34 -1.4(5) . . . . ?
C24 C30 C40 Cl07 -1.5(6) . . . . ?
C24 C30 C40 C46 178.7(4) . . . . ?
C24 C30 C42 C35 -179.4(3) . . . . ?
C26 C32 C29 C5 1.3(8) . . . . ?
C26 C15 C23 C5 0.4(9) . . . . ?
C28 C1 C4 O1 -63.1(5) . . . . ?
C28 C1 C4 O2 113.9(4) . . . . ?
C28 C1 C20 Cl05 176.3(3) . . . . ?
C28 C1 C20 C3 -1.8(6) . . . . ?
C28 C47 C25 C3 -0.7(8) . . . . ?
C30 C40 C46 C31 1.0(9) . . . . ?
C30 C42 C35 Cl06 -179.8(3) . . . . ?
C30 C42 C35 C31 0.6(6) . . . . ?
C32 C26 C15 C23 0.4(7) . . . . ?
C32 C29 C5 Cl0C -179.3(4) . . . . ?
C32 C29 C5 C23 -0.5(9) . . . . ?
C34 C13 C7 C22 -1.6(7) . . . . ?
C38 N1 C44 C17 -0.4(6) . . . . ?
C38 C2 C33 C9 178.0(4) . . . . ?
C38 C2 C33 C41 -1.7(6) . . . . ?
C38 C37 C39 C17 1.0(7) . . . . ?
C38 C37 C43 C41 -1.0(7) . . . . ?
C40 C30 C42 C35 1.3(5) . . . . ?
C40 C46 C31 C35 0.9(9) . . . . ?
C42 C30 C40 Cl07 177.8(3) . . . . ?
C42 C30 C40 C46 -2.1(6) . . . . ?
C44 N1 C38 C2 -179.7(3) . . . . ?
C44 N1 C38 C37 1.4(5) . . . . ?
C44 C17 C39 C37 0.0(7) . . . . ?
C46 C31 C35 Cl06 178.7(5) . . . . ?
C46 C31 C35 C42 -1.7(8) . . . . ?
C27 N2 C2 C38 -178.8(4) . . . . ?
C27 N2 C2 C33 1.2(6) . . . . ?
C29 C5 C23 C15 -0.3(10) . . . . ?
C15 C26 C32 C12 175.9(4) . . . . ?
C15 C26 C32 C29 -1.3(7) . . . . ?
C2 N2 C27 C21 0.1(7) . . . . ?
C2 C38 C37 C39 179.4(4) . . . . ?
C2 C38 C37 C43 -1.7(6) . . . . ?
C2 C33 C9 C21 1.5(8) . . . . ?
C2 C33 C41 C43 -1.0(8) . . . . ?
C33 C9 C21 C27 -0.4(9) . . . . ?
C33 C41 C43 C37 2.4(9) . . . . ?
C9 C33 C41 C43 179.4(6) . . . . ?
C37 C38 C2 N2 -177.0(3) . . . . ?
C37 C38 C2 C33 3.1(6) . . . . ?
C19 C16 C18 C36 2.2(6) . . . . ?
C19 C11 C45 C36 1.1(8) . . . . ?
C39 C37 C43 C41 177.7(5) . . . . ?
C41 C33 C9 C21 -178.8(6) . . . . ?
C43 C37 C39 C17 -177.7(5) . . . . ?
